data_4300960
loop_
_publ_author_name
'Tang, Yongjun'
'Kassel, W. Scott'
'Zakharov, Lev N.'
'Rheingold, Arnold L.'
'Kemp, Richard A.'

_publ_section_title
;
 Insertion Reactions of Carbon Dioxide into Zn--N Bonds: Syntheses and
 Structures of Tetrameric and Dimeric Alkylzinc Carbamato Complexes
;
_journal_coden_ASTM INOCAJ
_journal_issue 2
_journal_name_full 'Inorganic Chemistry'
_journal_page_first 359
_journal_page_last 364
_journal_paper_doi 10.1021/ic048830r
_journal_volume 44
_journal_year 2005
_chemical_formula_sum 'C30 H52 N4 O4 Zn2'
_chemical_formula_weight 663.50
_space_group_IT_number 2
_symmetry_cell_setting triclinic
_symmetry_space_group_name_Hall '-P 1'
_symmetry_space_group_name_H-M 'P -1'
_cell_angle_alpha 93.746(2)
_cell_angle_beta 114.231(2)
_cell_angle_gamma 95.017(2)
_cell_formula_units_Z 1
_cell_length_a 9.2058(10)
_cell_length_b 9.4827(10)
_cell_length_c 10.5975(11)
_cell_measurement_temperature 100(2)
_cell_volume 835.15(15)
_diffrn_ambient_temperature 100(2)
_exptl_crystal_density_diffrn 1.319
_cod_duplicate_entry 4308385
_cod_depositor_comments
;
The following automatic conversions were performed:
'_symmetry_cell_setting' value 'Triclinic' changed to 'triclinic'
according to '/home/saulius/struct/CIF-dictionaries/cif_core.dic'
dictionary named 'cif_core.dic' version 2.4.1 from 2010-06-29.

Automatic conversion script
Id: cif_fix_enum 1527 2010-12-29 10:47:43Z saulius 
;
_cod_database_code 4300960

loop_
_symmetry_equiv_pos_as_xyz
'x, y, z'
'-x, -y, -z'

loop_
_atom_site_label
_atom_site_type_symbol
_atom_site_fract_x
_atom_site_fract_y
_atom_site_fract_z
_atom_site_U_iso_or_equiv
_atom_site_adp_type
_atom_site_occupancy
_atom_site_symmetry_multiplicity
_atom_site_calc_flag
_atom_site_refinement_flags
_atom_site_disorder_assembly
_atom_site_disorder_group
Zn1 Zn 0.014367(19) -0.087533(17) 0.830398(17) 0.01808(8) Uani 1 1 d . . .
N1 N 0.23133(16) -0.11641(14) 0.81219(14) 0.0213(3) Uani 1 1 d . . .
N2 N -0.03153(16) 0.29631(14) 0.83669(13) 0.0185(2) Uani 1 1 d . . .
O1 O 0.05775(14) -0.21725(12) 0.97642(12) 0.0222(2) Uani 1 1 d . . .
O2 O 0.09592(13) 0.11035(11) 0.93838(12) 0.0201(2) Uani 1 1 d . . .
C1 C -0.1718(2) -0.09067(19) 0.64852(17) 0.0253(3) Uani 1 1 d . . .
H1B H -0.2679 -0.0768 0.6639 0.038 Uiso 1 1 calc R . .
H1C H -0.1893 -0.1827 0.5934 0.038 Uiso 1 1 calc R . .
H1D H -0.1505 -0.0140 0.5984 0.038 Uiso 1 1 calc R . .
C2 C 0.00333(17) 0.20385(15) 0.93562(15) 0.0176(3) Uani 1 1 d . . .
C3 C 0.02668(19) 0.28498(17) 0.72756(16) 0.0218(3) Uani 1 1 d . . .
H3A H -0.0669 0.2634 0.6362 0.026 Uiso 1 1 calc R . .
H3B H 0.0905 0.2040 0.7410 0.026 Uiso 1 1 calc R . .
C4 C 0.1295(2) 0.41869(18) 0.72418(19) 0.0259(3) Uani 1 1 d . . .
H4A H 0.0664 0.5011 0.7146 0.031 Uiso 1 1 calc R . .
C5 C 0.2830(2) 0.4504(2) 0.8576(2) 0.0360(4) Uani 1 1 d . . .
H5A H 0.2557 0.4626 0.9375 0.054 Uiso 1 1 calc R . .
H5B H 0.3451 0.5380 0.8535 0.054 Uiso 1 1 calc R . .
H5C H 0.3470 0.3711 0.8676 0.054 Uiso 1 1 calc R . .
C6 C 0.1677(3) 0.3990(2) 0.5974(2) 0.0378(4) Uani 1 1 d . . .
H6A H 0.0673 0.3788 0.5128 0.057 Uiso 1 1 calc R . .
H6B H 0.2309 0.3194 0.6060 0.057 Uiso 1 1 calc R . .
H6C H 0.2292 0.4863 0.5919 0.057 Uiso 1 1 calc R . .
C7 C -0.12963(18) 0.41041(16) 0.83532(16) 0.0193(3) Uani 1 1 d . . .
H7A H -0.0643 0.5032 0.8478 0.023 Uiso 1 1 calc R . .
H7B H -0.1579 0.4070 0.9158 0.023 Uiso 1 1 calc R . .
C8 C -0.2842(2) 0.40313(18) 0.70267(17) 0.0242(3) Uani 1 1 d . . .
H8A H -0.2554 0.4066 0.6215 0.029 Uiso 1 1 calc R . .
C9 C -0.3947(2) 0.2660(2) 0.6805(2) 0.0378(5) Uani 1 1 d . . .
H9A H -0.3391 0.1842 0.6743 0.057 Uiso 1 1 calc R . .
H9B H -0.4916 0.2641 0.5939 0.057 Uiso 1 1 calc R . .
H9C H -0.4247 0.2615 0.7589 0.057 Uiso 1 1 calc R . .
C10 C -0.3663(2) 0.5342(2) 0.7128(2) 0.0317(4) Uani 1 1 d . . .
H10A H -0.4658 0.5316 0.6284 0.048 Uiso 1 1 calc R . .
H10B H -0.2944 0.6206 0.7222 0.048 Uiso 1 1 calc R . .
H10C H -0.3913 0.5342 0.7942 0.048 Uiso 1 1 calc R . .
C11 C 0.2512(2) -0.0802(2) 0.70003(19) 0.0307(4) Uani 1 1 d . . .
H11A H 0.1623 -0.0522 0.6251 0.037 Uiso 1 1 calc R . .
C12 C 0.3956(3) -0.0816(2) 0.6880(2) 0.0378(4) Uani 1 1 d . . .
H12A H 0.4055 -0.0546 0.6069 0.045 Uiso 1 1 calc R . .
C13 C 0.5247(2) -0.1230(2) 0.7968(2) 0.0338(4) Uani 1 1 d . . .
H13A H 0.6252 -0.1248 0.7918 0.041 Uiso 1 1 calc R . .
C14 C 0.5053(2) -0.1614(2) 0.9123(2) 0.0333(4) Uani 1 1 d . . .
H14A H 0.5922 -0.1904 0.9883 0.040 Uiso 1 1 calc R . .
C15 C 0.3568(2) -0.15724(19) 0.91609(19) 0.0276(3) Uani 1 1 d . . .
H15A H 0.3438 -0.1845 0.9959 0.033 Uiso 1 1 calc R . .

loop_
_atom_site_aniso_label
_atom_site_aniso_U_11
_atom_site_aniso_U_22
_atom_site_aniso_U_33
_atom_site_aniso_U_23
_atom_site_aniso_U_13
_atom_site_aniso_U_12
Zn1 0.01658(11) 0.02113(11) 0.01756(11) 0.00320(7) 0.00790(8) 0.00298(7)
N1 0.0205(6) 0.0226(6) 0.0237(7) 0.0038(5) 0.0117(5) 0.0041(5)
N2 0.0184(6) 0.0211(6) 0.0191(6) 0.0033(5) 0.0103(5) 0.0049(5)
O1 0.0243(6) 0.0234(5) 0.0241(6) 0.0069(4) 0.0142(5) 0.0057(4)
O2 0.0147(5) 0.0204(5) 0.0232(5) 0.0022(4) 0.0058(4) 0.0036(4)
C1 0.0222(8) 0.0300(8) 0.0212(8) 0.0026(6) 0.0067(6) 0.0025(6)
C2 0.0125(6) 0.0190(7) 0.0187(7) 0.0011(5) 0.0049(5) -0.0012(5)
C3 0.0212(7) 0.0275(8) 0.0192(7) 0.0027(6) 0.0107(6) 0.0048(6)
C4 0.0290(9) 0.0274(8) 0.0313(9) 0.0109(7) 0.0205(7) 0.0100(6)
C5 0.0310(10) 0.0398(10) 0.0386(10) -0.0045(8) 0.0197(8) -0.0073(8)
C6 0.0393(11) 0.0548(12) 0.0341(10) 0.0198(9) 0.0258(9) 0.0172(9)
C7 0.0188(7) 0.0202(7) 0.0203(7) 0.0028(5) 0.0093(6) 0.0043(5)
C8 0.0219(8) 0.0314(8) 0.0203(7) 0.0049(6) 0.0085(6) 0.0084(6)
C9 0.0216(9) 0.0314(9) 0.0484(12) -0.0051(8) 0.0040(8) 0.0032(7)
C10 0.0284(9) 0.0326(9) 0.0362(10) 0.0124(7) 0.0124(8) 0.0137(7)
C11 0.0267(9) 0.0441(10) 0.0259(8) 0.0084(7) 0.0143(7) 0.0074(7)
C12 0.0347(10) 0.0539(12) 0.0357(10) 0.0082(9) 0.0249(9) 0.0073(9)
C13 0.0274(9) 0.0319(9) 0.0516(12) 0.0042(8) 0.0258(9) 0.0062(7)
C14 0.0229(9) 0.0337(9) 0.0455(11) 0.0132(8) 0.0142(8) 0.0090(7)
C15 0.0241(8) 0.0314(8) 0.0310(9) 0.0109(7) 0.0135(7) 0.0067(7)

loop_
_geom_bond_atom_site_label_1
_geom_bond_atom_site_label_2
_geom_bond_distance
_geom_bond_site_symmetry_2
_geom_bond_publ_flag
Zn1 O1 1.9735(11) . ?
Zn1 C1 1.9814(17) . ?
Zn1 O2 2.0401(11) . ?
Zn1 N1 2.1229(13) . ?
N1 C11 1.336(2) . ?
N1 C15 1.337(2) . ?
N2 C2 1.365(2) . ?
N2 C3 1.4624(19) . ?
N2 C7 1.4658(19) . ?
O1 C2 1.2761(19) 2_557 ?
O2 C2 1.2762(18) . ?
C2 O1 1.2761(19) 2_557 ?
C3 C4 1.526(2) . ?
C4 C5 1.522(3) . ?
C4 C6 1.526(2) . ?
C7 C8 1.528(2) . ?
C8 C9 1.521(3) . ?
C8 C10 1.530(2) . ?
C11 C12 1.388(3) . ?
C12 C13 1.383(3) . ?
C13 C14 1.374(3) . ?
C14 C15 1.388(3) . ?
